data_1524921
loop_
_publ_author_name
'Mereiter, K.'

_publ_section_title
;
 The crystal structure of curite, (Pb6.56 ((H2 O),(O H))4) ((U O2)8 O8 (O
 H)6)2
;
_journal_name_full
;
TMPM. Tschermaks Mineralogische und Petrographische Mitteilungen (1979-)
;
_journal_page_first 279
_journal_page_last 292
_journal_volume 26
_journal_year 1979
_chemical_formula_sum 'H18.88 O64 Pb6.56 U16'
_chemical_name_systematic '(Pb6.56 (O H)1.12 (H2 O)2.88) ((U O2)8 O8 (O H)6)2'
_space_group_IT_number 62
_symmetry_space_group_name_Hall '-P 2c 2n'
_symmetry_space_group_name_H-M 'P n a m'
_cell_angle_alpha 90
_cell_angle_beta 90
_cell_angle_gamma 90
_cell_formula_units_Z 1
_cell_length_a 12.513
_cell_length_b 13.002
_cell_length_c 8.373
_cell_volume 1362.237
_citation_journal_id_ASTM TTMMDZ
_cod_data_source_file Mereiter_TTMMDZ_1979_254.cif
_cod_data_source_block H18.88O64Pb6.56U16
_cod_original_sg_symbol_Hall '-P 2ac 2n (-x,z,y)'
_cod_database_code 1524921

loop_
_symmetry_equiv_pos_as_xyz
x,y,z
-x+1/2,y+1/2,-z
x+1/2,-y+1/2,-z+1/2
-x,-y,z+1/2
-x,-y,-z
x-1/2,-y-1/2,z
-x-1/2,y-1/2,z-1/2
x,y,-z-1/2

loop_
_atom_site_label
_atom_site_type_symbol
_atom_site_fract_x
_atom_site_fract_y
_atom_site_fract_z
_atom_site_occupancy
_atom_site_U_iso_or_equiv
O7 O-2 0.7569 0.2515 0.25 1 0.0
O11 O-2 0.8456 0.4031 0.75 1 0.0
O4 O-2 0.8221 -0.0053 0.75 1 0.0
O12 O-2 0 0 0 1 0.0
O8 O-2 0.7964 0.2117 0.75 1 0.0
U3 U+6 0.80207 0.28497 0.51327 1 0.0
O6 O-2 0.9357 0.2304 0.4828 1 0.0
O9 O-2 0.7285 0.1224 0.493 1 0.0
O1 O-2 0.5656 0.1189 0.25 1 0.0
O10 O-2 0.8755 0.4373 0.4204 1 0.0
Pb2 Pb+2 0.51738 0.38215 0.72832 0.32 0.0
O3 O-2 0.5658 0.1313 0.75 1 0.0
Pb1 Pb+2 0.56506 0.3323 0.25 1 0.0
O2 O-2 0.8475 0.0352 0.25 1 0.0
U1 U+6 0.7094 0.07621 0.25 1 0.0
U2 U+6 0.69424 0.06521 0.75 1 0.0
O5 O-2 0.6674 0.3449 0.5347 1 0.0
